data_7009714
loop_
_publ_author_name
'Hitchcock, Peter B.'
'Nixon, John F.'
'Vargas, Maria D.'
'Ziglio, Cl\'audio M.'

_publ_section_title
;
 1,2,3-Triphenylphosphirene derivatives of the iridium carbonyl
 clusters [HIr4(CO)9L(\m-PPh2)] (L&#x2005;=&#x2005;CO, PPh3) resulting
 from substitution, insertion and hydrometallation
 processes&#x200A;&#x2020;
;
_journal_issue 15
_journal_name_full 'Journal of the Chemical Society, Dalton Transactions'
_journal_page_first 2527
_journal_paper_doi 10.1039/b003002n
_journal_year 2000
_chemical_compound_source 'synthesis as described'
_chemical_formula_moiety 'C41 H26 Ir4 O9 P2'
_chemical_formula_structural 'C41 H26 Ir4 O9 P2'
_chemical_formula_sum 'C41 H26 Ir4 O9 P2'
_chemical_formula_weight 1493.36
_chemical_name_common IR10PP1
_chemical_name_systematic
;
 ?
;
_space_group_IT_number 14
_symmetry_cell_setting monoclinic
_symmetry_Int_Tables_number 14
_symmetry_space_group_name_Hall '-P 2ybc'
_symmetry_space_group_name_H-M 'P 1 21/c 1'
_atom_sites_solution_hydrogens geom
_atom_sites_solution_primary direct
_atom_sites_solution_secondary difmap
_audit_conform_dict_location ftp://ftp.iucr.org/cifdics/cif_core_2.1beta5.dic
_audit_conform_dict_name cif_core.dic
_audit_conform_dict_version 2.1beta5
_audit_creation_date 1999-08-13T10:01:45-00:00
_audit_creation_method 'WinGX routine CIF_UPDATE'
_cell_angle_alpha 90
_cell_angle_beta 107.346(2)
_cell_angle_gamma 90
_cell_formula_units_Z 4
_cell_length_a 12.2575(3)
_cell_length_b 18.6562(4)
_cell_length_c 19.2753(6)
_cell_measurement_reflns_used 22183
_cell_measurement_temperature 293(2)
_cell_measurement_theta_max 25.028
_cell_measurement_theta_min 4.076
_cell_measurement_wavelength 0.71073
_cell_volume 4207.38(19)
_computing_cell_refinement 'HKL Scalepack (Otwinowski & Minor 1997)'
_computing_data_reduction 'HKL Denzo and Scalepack (Otwinowski & Minor 1997)'
_computing_molecular_graphics 'Ortep-3 for Windows (Farrugia, 1997)'
_computing_publication_material 'WinGX publication routines (Farrugia, 1999)'
_computing_structure_refinement 'SHELXL-97 (Sheldrick, 1997)'
_computing_structure_solution 'SHELXS-97 (Sheldrick, 1997)'
_diffrn_ambient_temperature 293(2)
_diffrn_measured_fraction_theta_full 0.993
_diffrn_measured_fraction_theta_max 0.993
_diffrn_measurement_device KappaCCD
_diffrn_measurement_method CCD
_diffrn_radiation_monochromator graphite
_diffrn_radiation_probe x-ray
_diffrn_radiation_type MoK\a
_diffrn_radiation_wavelength 0.71073
_diffrn_reflns_av_R_equivalents 0.079
_diffrn_reflns_av_sigmaI/netI 0.049
_diffrn_reflns_limit_h_max 13
_diffrn_reflns_limit_h_min -14
_diffrn_reflns_limit_k_max 22
_diffrn_reflns_limit_k_min 0
_diffrn_reflns_limit_l_max 22
_diffrn_reflns_limit_l_min 0
_diffrn_reflns_number 22183
_diffrn_reflns_theta_full 25.02
_diffrn_reflns_theta_max 25.02
_diffrn_reflns_theta_min 4.11
_exptl_absorpt_coefficient_mu 12.74
_exptl_absorpt_correction_T_max 0.65
_exptl_absorpt_correction_T_min 0.49
_exptl_crystal_colour yellow
_exptl_crystal_density_diffrn 2.358
_exptl_crystal_density_method 'not measured'
_exptl_crystal_description prism
_exptl_crystal_F_000 2728
_exptl_crystal_size_max 0.1
_exptl_crystal_size_mid 0.05
_exptl_crystal_size_min 0.05
_refine_diff_density_max 0.979
_refine_diff_density_min -1.148
_refine_diff_density_rms 0.162
_refine_ls_extinction_method none
_refine_ls_goodness_of_fit_ref 1.046
_refine_ls_hydrogen_treatment mixed
_refine_ls_matrix_type full
_refine_ls_number_parameters 475
_refine_ls_number_reflns 7386
_refine_ls_number_restraints 0
_refine_ls_restrained_S_all 1.046
_refine_ls_R_factor_all 0.051
_refine_ls_R_factor_gt 0.034
_refine_ls_shift/su_max 0.003
_refine_ls_shift/su_mean 0
_refine_ls_structure_factor_coef Fsqd
_refine_ls_weighting_details 'calc w=1/[\s^2^(Fo^2^)+(0.0263P)^2^+6.6695P] where P=(Fo^2^+2Fc^2^)/3'
_refine_ls_weighting_scheme calc
_refine_ls_wR_factor_gt 0.0675
_refine_ls_wR_factor_ref 0.0737
_reflns_number_gt 5889
_reflns_number_total 7386
_reflns_threshold_expression >2sigma(I)
_cod_data_source_file b003002n.txt
_cod_data_source_block jul1799
_cod_original_sg_symbol_H-M P2(1)/c
_cod_database_code 7009714

loop_
_symmetry_equiv_pos_as_xyz
'x, y, z'
'-x, y+1/2, -z+1/2'
'-x, -y, -z'
'x, -y-1/2, z-1/2'

loop_
_atom_site_label
_atom_site_type_symbol
_atom_site_fract_x
_atom_site_fract_y
_atom_site_fract_z
_atom_site_U_iso_or_equiv
_atom_site_adp_type
_atom_site_occupancy
_atom_site_symmetry_multiplicity
_atom_site_calc_flag
_atom_site_refinement_flags
_atom_site_disorder_assembly
_atom_site_disorder_group
Ir1 Ir 0.13489(2) 0.791080(13) 0.092941(14) 0.03638(6) Uani 1 1 d . A .
Ir2 Ir -0.02505(2) 0.685512(13) 0.048375(15) 0.03822(7) Uani 1 1 d . A .
Ir3 Ir -0.01457(2) 0.856713(14) -0.035319(16) 0.04619(7) Uani 1 1 d . A .
Ir4 Ir 0.09844(2) 0.727925(13) -0.043230(14) 0.03775(7) Uani 1 1 d . A .
P1 P 0.16809(14) 0.66910(9) 0.09307(9) 0.0370(4) Uani 1 1 d . . .
P2 P -0.14851(14) 0.77540(10) -0.01479(10) 0.0436(4) Uani 1 1 d . . .
O1 O 0.3535(5) 0.8759(3) 0.1115(4) 0.087(2) Uani 1 1 d . A .
O2 O 0.1196(5) 0.7897(3) 0.2471(3) 0.0821(18) Uani 1 1 d . A .
O3 O -0.0983(5) 0.6664(3) 0.1853(3) 0.0846(19) Uani 1 1 d . A .
O4 O -0.1354(5) 0.5550(3) -0.0363(4) 0.085(2) Uani 1 1 d . A .
O5 O 0.1722(6) 0.9431(3) -0.0730(5) 0.109(2) Uani 1 1 d . A .
O6 O -0.2064(5) 0.9587(3) -0.1001(4) 0.089(2) Uani 1 1 d . A .
O7 O 0.0128(5) 0.9358(3) 0.1036(3) 0.0715(17) Uani 1 1 d . A .
O8 O 0.2721(5) 0.7963(3) -0.1058(4) 0.0858(18) Uani 1 1 d . A .
O9 O -0.0723(5) 0.6907(4) -0.1870(3) 0.088(2) Uani 1 1 d . A .
C1 C 0.2727(6) 0.8436(4) 0.1044(4) 0.0514(19) Uani 1 1 d . . .
C2 C 0.1262(6) 0.7927(4) 0.1893(4) 0.0501(19) Uani 1 1 d . . .
C3 C -0.0711(6) 0.6746(4) 0.1341(5) 0.058(2) Uani 1 1 d . . .
C4 C -0.0947(6) 0.6055(4) -0.0041(4) 0.054(2) Uani 1 1 d . . .
C5 C 0.1045(7) 0.9104(4) -0.0593(5) 0.066(2) Uani 1 1 d . . .
C6 C -0.1303(7) 0.9201(4) -0.0763(5) 0.062(2) Uani 1 1 d . . .
C7 C 0.0320(6) 0.8887(4) 0.0687(4) 0.0501(19) Uani 1 1 d . . .
C8 C 0.2053(6) 0.7713(4) -0.0826(4) 0.0518(19) Uani 1 1 d . . .
C9 C -0.0134(6) 0.7076(4) -0.1320(4) 0.057(2) Uani 1 1 d . . .
C10 C 0.2272(5) 0.6433(3) 0.0219(4) 0.0388(16) Uani 1 1 d . A .
C11 C 0.1568(6) 0.6092(3) -0.0404(3) 0.0394(16) Uani 1 1 d . . .
H11 H 0.0812 0.6025 -0.0412 0.047 Uiso 1 1 calc R A .
C18 C 0.3551(5) 0.6413(3) 0.0407(3) 0.0408(16) Uani 1 1 d . . .
C19 C 0.4266(6) 0.7010(4) 0.0525(4) 0.0509(19) Uani 1 1 d . A .
H19 H 0.3952 0.7467 0.0453 0.061 Uiso 1 1 calc R . .
C20 C 0.5446(7) 0.6925(5) 0.0748(5) 0.068(2) Uani 1 1 d . . .
H20 H 0.5917 0.7327 0.0825 0.082 Uiso 1 1 calc R A .
C21 C 0.5915(7) 0.6261(5) 0.0855(5) 0.075(3) Uani 1 1 d . A .
H21 H 0.6705 0.6209 0.0997 0.09 Uiso 1 1 calc R . .
C22 C 0.5235(8) 0.5672(5) 0.0757(5) 0.080(3) Uani 1 1 d . . .
H22 H 0.5563 0.5218 0.0844 0.096 Uiso 1 1 calc R A .
C23 C 0.4057(7) 0.5741(4) 0.0526(5) 0.062(2) Uani 1 1 d . A .
H23 H 0.3601 0.5333 0.045 0.075 Uiso 1 1 calc R . .
C24 C 0.1859(6) 0.5827(4) -0.1040(4) 0.0476(18) Uani 1 1 d . A .
C25 C 0.2799(6) 0.6048(4) -0.1260(4) 0.060(2) Uani 1 1 d . . .
H25 H 0.3312 0.6378 -0.098 0.072 Uiso 1 1 calc R A .
C26 C 0.2972(8) 0.5781(5) -0.1890(5) 0.075(3) Uani 1 1 d . A .
H26 H 0.3594 0.5941 -0.2029 0.09 Uiso 1 1 calc R . .
C27 C 0.2252(9) 0.5290(5) -0.2308(5) 0.084(3) Uani 1 1 d . . .
H27 H 0.2391 0.5107 -0.2723 0.101 Uiso 1 1 calc R A .
C28 C 0.1326(11) 0.5067(5) -0.2115(5) 0.099(4) Uani 1 1 d . A .
H28 H 0.083 0.4731 -0.2401 0.118 Uiso 1 1 calc R . .
C29 C 0.1117(8) 0.5337(4) -0.1494(5) 0.075(3) Uani 1 1 d . . .
H29 H 0.0468 0.5188 -0.1378 0.09 Uiso 1 1 calc R A .
C30 C -0.2405(5) 0.8200(4) 0.0312(4) 0.0467(18) Uani 1 1 d . A .
C31 C -0.2039(6) 0.8298(4) 0.1077(4) 0.055(2) Uani 1 1 d . . .
H31 H -0.1336 0.8115 0.1349 0.067 Uiso 1 1 calc R A .
C32 C -0.2700(7) 0.8655(5) 0.1418(6) 0.080(3) Uani 1 1 d . A .
H32 H -0.244 0.8715 0.1919 0.096 Uiso 1 1 calc R . .
C33 C -0.3731(7) 0.8925(5) 0.1038(5) 0.074(3) Uani 1 1 d . . .
H33 H -0.4172 0.9165 0.1281 0.089 Uiso 1 1 calc R A .
C34 C -0.4126(7) 0.8848(5) 0.0306(6) 0.076(3) Uani 1 1 d . A .
H34 H -0.4834 0.9036 0.0048 0.092 Uiso 1 1 calc R . .
C35 C -0.3462(6) 0.8482(4) -0.0060(5) 0.063(2) Uani 1 1 d . . .
H35 H -0.3736 0.8429 -0.0562 0.075 Uiso 1 1 calc R A .
C36 C -0.2577(6) 0.7441(4) -0.0963(4) 0.053(2) Uani 1 1 d . A .
C37 C -0.2730(7) 0.7721(5) -0.1643(5) 0.075(3) Uani 1 1 d . . .
H37 H -0.2278 0.8096 -0.1717 0.089 Uiso 1 1 calc R A .
C38 C -0.3584(9) 0.7426(7) -0.2221(5) 0.101(4) Uani 1 1 d . A .
H38 H -0.3697 0.7615 -0.2684 0.121 Uiso 1 1 calc R . .
C39 C -0.4235(9) 0.6894(7) -0.2144(6) 0.107(4) Uani 1 1 d . . .
H39 H -0.4796 0.6715 -0.2545 0.128 Uiso 1 1 calc R A .
C40 C -0.4088(9) 0.6600(7) -0.1470(6) 0.105(4) Uani 1 1 d . A .
H40 H -0.454 0.6219 -0.141 0.126 Uiso 1 1 calc R . .
C41 C -0.3270(7) 0.6874(5) -0.0891(5) 0.074(3) Uani 1 1 d . . .
H41 H -0.3172 0.6677 -0.0433 0.089 Uiso 1 1 calc R A .
C12 C 0.2582(8) 0.6292(5) 0.1777(5) 0.053(5) Uiso 0.5 1 d PG A 1
C13 C 0.3407(9) 0.6682(5) 0.2289(6) 0.053(4) Uiso 0.5 1 d PG A 1
H13 H 0.3442 0.7178 0.2247 0.063 Uiso 0.5 1 calc PR A 1
C14 C 0.4181(9) 0.6332(8) 0.2865(6) 0.114(10) Uiso 0.5 1 d PG A 1
H14 H 0.4734 0.6593 0.3208 0.137 Uiso 0.5 1 calc PR A 1
C15 C 0.4130(11) 0.5591(8) 0.2929(7) 0.095(6) Uiso 0.5 1 d PG A 1
H15 H 0.4647 0.5357 0.3315 0.114 Uiso 0.5 1 calc PR A 1
C16 C 0.3304(12) 0.5201(5) 0.2417(8) 0.107(7) Uiso 0.5 1 d PG A 1
H16 H 0.3269 0.4706 0.246 0.128 Uiso 0.5 1 calc PR A 1
C17 C 0.2530(10) 0.5552(5) 0.1841(6) 0.080(5) Uiso 0.5 1 d PG A 1
H17 H 0.1977 0.5291 0.1499 0.096 Uiso 0.5 1 calc PR A 1
C12B C 0.2455(8) 0.6255(5) 0.1759(5) 0.049(5) Uiso 0.5 1 d PG A 2
C13B C 0.3526(8) 0.6510(5) 0.2154(5) 0.052(4) Uiso 0.5 1 d PG A 2
H13B H 0.3868 0.6876 0.1966 0.062 Uiso 0.5 1 calc PR A 2
C14B C 0.4086(8) 0.6216(6) 0.2829(5) 0.073(6) Uiso 0.5 1 d PG A 2
H14B H 0.4802 0.6387 0.3093 0.087 Uiso 0.5 1 calc PR A 2
C15B C 0.3574(10) 0.5668(6) 0.3110(5) 0.072(5) Uiso 0.5 1 d PG A 2
H15B H 0.3949 0.5472 0.3561 0.087 Uiso 0.5 1 calc PR A 2
C16B C 0.2504(10) 0.5414(5) 0.2715(6) 0.083(5) Uiso 0.5 1 d PG A 2
H16B H 0.2162 0.5047 0.2902 0.099 Uiso 0.5 1 calc PR A 2
C17B C 0.1944(8) 0.5707(5) 0.2039(6) 0.056(4) Uiso 0.5 1 d PG A 2
H17B H 0.1227 0.5537 0.1775 0.067 Uiso 0.5 1 calc PR A 2

loop_
_atom_site_aniso_label
_atom_site_aniso_U_11
_atom_site_aniso_U_22
_atom_site_aniso_U_33
_atom_site_aniso_U_23
_atom_site_aniso_U_13
_atom_site_aniso_U_12
Ir1 0.03500(12) 0.03591(12) 0.03660(14) 0.00048(10) 0.00816(10) -0.00158(10)
Ir2 0.03598(12) 0.04105(13) 0.03598(14) 0.00211(11) 0.00821(11) -0.00555(11)
Ir3 0.04504(14) 0.04465(15) 0.05084(17) 0.01414(12) 0.01730(12) 0.00789(12)
Ir4 0.03852(13) 0.04128(13) 0.03273(14) 0.00304(11) 0.00951(11) 0.00062(11)
P1 0.0395(8) 0.0385(8) 0.0303(9) 0.0016(7) 0.0062(7) -0.0011(7)
P2 0.0378(8) 0.0550(10) 0.0371(10) 0.0019(8) 0.0097(7) 0.0012(8)
O1 0.056(3) 0.076(4) 0.133(6) -0.012(4) 0.034(3) -0.019(3)
O2 0.101(4) 0.103(4) 0.052(4) -0.014(3) 0.038(3) -0.025(4)
O3 0.112(4) 0.094(4) 0.062(4) 0.010(3) 0.049(3) -0.019(4)
O4 0.097(4) 0.066(3) 0.087(5) -0.020(3) 0.020(4) -0.029(3)
O5 0.110(4) 0.070(4) 0.180(7) 0.030(4) 0.092(4) 0.002(4)
O6 0.078(4) 0.090(4) 0.101(5) 0.044(4) 0.028(4) 0.031(3)
O7 0.078(3) 0.055(3) 0.080(4) -0.007(3) 0.020(3) 0.014(3)
O8 0.086(3) 0.089(4) 0.107(4) 0.019(3) 0.065(3) -0.006(3)
O9 0.060(3) 0.149(6) 0.045(4) -0.028(4) 0.001(3) 0.004(4)
C1 0.048(4) 0.045(4) 0.061(5) -0.003(3) 0.017(4) -0.003(3)
C2 0.046(4) 0.046(4) 0.058(5) -0.008(3) 0.016(3) -0.011(3)
C3 0.059(4) 0.058(4) 0.063(5) 0.004(4) 0.024(4) -0.016(4)
C4 0.047(4) 0.051(4) 0.060(5) -0.004(4) 0.008(4) -0.018(3)
C5 0.061(4) 0.048(4) 0.097(6) 0.017(4) 0.036(4) 0.009(4)
C6 0.066(4) 0.058(4) 0.067(5) 0.029(4) 0.028(4) 0.018(4)
C7 0.043(4) 0.039(4) 0.065(5) 0.010(3) 0.011(3) -0.003(3)
C8 0.065(4) 0.047(4) 0.047(4) 0.001(3) 0.022(4) -0.002(4)
C9 0.050(4) 0.077(5) 0.039(4) 0.004(4) 0.009(4) 0.010(4)
C10 0.043(3) 0.034(3) 0.036(4) 0.000(3) 0.006(3) 0.004(3)
C11 0.042(3) 0.038(3) 0.034(4) -0.001(3) 0.004(3) 0.003(3)
C18 0.044(3) 0.050(4) 0.027(3) -0.005(3) 0.008(3) 0.009(3)
C19 0.043(4) 0.053(4) 0.052(5) -0.016(3) 0.007(3) 0.006(3)
C20 0.057(5) 0.080(6) 0.067(6) -0.015(4) 0.017(4) -0.002(4)
C21 0.035(4) 0.112(7) 0.069(6) 0.001(5) 0.005(4) 0.007(5)
C22 0.068(5) 0.079(6) 0.084(7) 0.008(5) 0.007(5) 0.030(5)
C23 0.059(4) 0.049(4) 0.072(6) -0.006(4) 0.009(4) 0.008(4)
C24 0.052(4) 0.044(4) 0.043(4) -0.003(3) 0.008(3) 0.005(3)
C25 0.044(4) 0.077(5) 0.050(5) -0.006(4) 0.000(4) 0.018(4)
C26 0.079(5) 0.094(6) 0.059(5) -0.008(5) 0.031(4) 0.031(5)
C27 0.111(7) 0.089(6) 0.045(5) -0.021(5) 0.012(5) 0.013(6)
C28 0.155(10) 0.072(6) 0.056(6) -0.016(5) 0.013(7) -0.006(7)
C29 0.093(6) 0.066(5) 0.056(6) -0.007(4) 0.008(5) -0.017(5)
C30 0.037(3) 0.060(4) 0.047(4) 0.001(3) 0.019(3) 0.003(3)
C31 0.045(4) 0.060(4) 0.061(5) -0.001(4) 0.014(4) 0.000(4)
C32 0.065(5) 0.089(6) 0.085(7) -0.032(5) 0.023(5) 0.008(5)
C33 0.069(5) 0.084(6) 0.076(6) -0.022(5) 0.031(5) 0.016(5)
C34 0.061(5) 0.078(6) 0.093(7) 0.006(5) 0.027(5) 0.023(5)
C35 0.055(4) 0.072(5) 0.057(5) -0.002(4) 0.010(4) 0.015(4)
C36 0.039(4) 0.077(5) 0.040(4) -0.003(4) 0.006(3) 0.000(4)
C37 0.063(5) 0.107(7) 0.048(5) -0.001(5) 0.008(4) 0.024(5)
C38 0.082(6) 0.165(10) 0.044(6) 0.001(6) 0.002(5) 0.036(7)
C39 0.065(6) 0.171(11) 0.064(7) -0.031(7) -0.013(6) 0.001(7)
C40 0.068(6) 0.140(9) 0.085(8) -0.022(7) -0.008(6) -0.039(6)
C41 0.047(4) 0.108(7) 0.056(6) -0.012(5) -0.001(4) -0.020(5)

loop_
_atom_type_symbol
_atom_type_description
_atom_type_scat_dispersion_real
_atom_type_scat_dispersion_imag
_atom_type_scat_source
C C 0.0033 0.0016 'International Tables Vol C Tables 4.2.6.8 and 6.1.1.4'
H H 0 0 'International Tables Vol C Tables 4.2.6.8 and 6.1.1.4'
Ir Ir -1.4442 7.9887 'International Tables Vol C Tables 4.2.6.8 and 6.1.1.4'
O O 0.0106 0.006 'International Tables Vol C Tables 4.2.6.8 and 6.1.1.4'
P P 0.1023 0.0942 'International Tables Vol C Tables 4.2.6.8 and 6.1.1.4'

loop_
_geom_angle_atom_site_label_1
_geom_angle_atom_site_label_2
_geom_angle_atom_site_label_3
_geom_angle
_geom_angle_site_symmetry_1
_geom_angle_site_symmetry_3
_geom_angle_publ_flag
C2 Ir1 C1 100.7(3) . . ?
C2 Ir1 C7 90.0(3) . . ?
C1 Ir1 C7 91.8(3) . . ?
C2 Ir1 P1 94.3(2) . . ?
C1 Ir1 P1 110.9(2) . . ?
C7 Ir1 P1 155.64(18) . . ?
C2 Ir1 Ir2 94.3(2) . . ?
C1 Ir1 Ir2 159.2(2) . . ?
C7 Ir1 Ir2 102.68(18) . . ?
P1 Ir1 Ir2 53.12(4) . . ?
C2 Ir1 Ir4 152.9(2) . . ?
C1 Ir1 Ir4 102.4(2) . . ?
C7 Ir1 Ir4 103.3(2) . . ?
P1 Ir1 Ir4 64.14(4) . . ?
Ir2 Ir1 Ir4 60.043(9) . . ?
C2 Ir1 Ir3 129.0(2) . . ?
C1 Ir1 Ir3 101.3(2) . . ?
C7 Ir1 Ir3 44.1(2) . . ?
P1 Ir1 Ir3 119.14(4) . . ?
Ir2 Ir1 Ir3 79.807(10) . . ?
Ir4 Ir1 Ir3 59.233(9) . . ?
C4 Ir2 C3 100.3(3) . . ?
C4 Ir2 P1 110.7(2) . . ?
C3 Ir2 P1 101.5(2) . . ?
C4 Ir2 P2 99.9(2) . . ?
C3 Ir2 P2 102.4(2) . . ?
P1 Ir2 P2 136.71(6) . . ?
C4 Ir2 Ir1 156.8(2) . . ?
C3 Ir2 Ir1 100.1(2) . . ?
P1 Ir2 Ir1 54.00(4) . . ?
P2 Ir2 Ir1 86.51(4) . . ?
C4 Ir2 Ir4 97.6(2) . . ?
C3 Ir2 Ir4 160.7(2) . . ?
P1 Ir2 Ir4 64.91(4) . . ?
P2 Ir2 Ir4 81.66(5) . . ?
Ir1 Ir2 Ir4 61.026(10) . . ?
C6 Ir3 C5 96.0(3) . . ?
C6 Ir3 C7 101.0(3) . . ?
C5 Ir3 C7 94.3(3) . . ?
C6 Ir3 P2 90.0(2) . . ?
C5 Ir3 P2 170.6(2) . . ?
C7 Ir3 P2 91.7(2) . . ?
C6 Ir3 Ir4 149.4(3) . . ?
C5 Ir3 Ir4 90.6(2) . . ?
C7 Ir3 Ir4 108.2(2) . . ?
P2 Ir3 Ir4 80.64(5) . . ?
C6 Ir3 Ir1 149.0(3) . . ?
C5 Ir3 Ir1 95.4(2) . . ?
C7 Ir3 Ir1 49.4(2) . . ?
P2 Ir3 Ir1 83.02(4) . . ?
Ir4 Ir3 Ir1 58.848(9) . . ?
C8 Ir4 C9 97.2(3) . . ?
C8 Ir4 C10 93.9(3) . . ?
C9 Ir4 C10 123.2(3) . . ?
C8 Ir4 C11 100.0(3) . . ?
C9 Ir4 C11 88.0(3) . . ?
C10 Ir4 C11 35.2(2) . . ?
C8 Ir4 P1 120.3(2) . . ?
C9 Ir4 P1 136.4(3) . . ?
C10 Ir4 P1 40.59(17) . . ?
C11 Ir4 P1 65.76(16) . . ?
C8 Ir4 Ir2 164.0(2) . . ?
C9 Ir4 Ir2 97.7(2) . . ?
C10 Ir4 Ir2 82.71(17) . . ?
C11 Ir4 Ir2 86.29(17) . . ?
P1 Ir4 Ir2 49.11(4) . . ?
C8 Ir4 Ir1 105.2(2) . . ?
C9 Ir4 Ir1 144.0(2) . . ?
C10 Ir4 Ir1 83.45(16) . . ?
C11 Ir4 Ir1 114.75(16) . . ?
P1 Ir4 Ir1 49.44(4) . . ?
Ir2 Ir4 Ir1 58.930(9) . . ?
C8 Ir4 Ir3 93.9(2) . . ?
C9 Ir4 Ir3 89.1(2) . . ?
C10 Ir4 Ir3 145.34(16) . . ?
C11 Ir4 Ir3 166.07(17) . . ?
P1 Ir4 Ir3 108.03(4) . . ?
Ir2 Ir4 Ir3 80.603(11) . . ?
Ir1 Ir4 Ir3 61.919(10) . . ?
C12B P1 C10 109.4(4) . . ?
C12B P1 C12 5.0(5) . . ?
C10 P1 C12 107.3(4) . . ?
C12B P1 Ir2 127.6(3) . . ?
C10 P1 Ir2 110.9(2) . . ?
C12 P1 Ir2 132.2(3) . . ?
C12B P1 Ir1 119.6(3) . . ?
C10 P1 Ir1 111.9(2) . . ?
C12 P1 Ir1 117.4(3) . . ?
Ir2 P1 Ir1 72.87(5) . . ?
C12B P1 Ir4 165.5(3) . . ?
C10 P1 Ir4 57.1(2) . . ?
C12 P1 Ir4 161.7(3) . . ?
Ir2 P1 Ir4 65.99(4) . . ?
Ir1 P1 Ir4 66.42(4) . . ?
C30 P2 C36 99.4(3) . . ?
C30 P2 Ir2 118.0(2) . . ?
C36 P2 Ir2 114.3(3) . . ?
C30 P2 Ir3 110.5(2) . . ?
C36 P2 Ir3 115.4(3) . . ?
Ir2 P2 Ir3 100.01(6) . . ?
O1 C1 Ir1 178.7(7) . . ?
O2 C2 Ir1 176.3(6) . . ?
O3 C3 Ir2 178.5(7) . . ?
O4 C4 Ir2 178.3(7) . . ?
O5 C5 Ir3 178.3(7) . . ?
O6 C6 Ir3 176.6(7) . . ?
O7 C7 Ir3 138.8(6) . . ?
O7 C7 Ir1 134.6(6) . . ?
Ir3 C7 Ir1 86.5(3) . . ?
O8 C8 Ir4 178.3(7) . . ?
O9 C9 Ir4 172.7(7) . . ?
C11 C10 C18 121.7(6) . . ?
C11 C10 P1 119.3(5) . . ?
C18 C10 P1 116.9(5) . . ?
C11 C10 Ir4 72.6(3) . . ?
C18 C10 Ir4 129.9(4) . . ?
P1 C10 Ir4 82.3(2) . . ?
C10 C11 C24 129.0(6) . . ?
C10 C11 Ir4 72.2(3) . . ?
C24 C11 Ir4 116.9(4) . . ?
C23 C18 C19 117.8(6) . . ?
C23 C18 C10 116.6(6) . . ?
C19 C18 C10 125.5(6) . . ?
C20 C19 C18 120.4(7) . . ?
C21 C20 C19 120.4(8) . . ?
C20 C21 C22 120.3(8) . . ?
C21 C22 C23 120.4(8) . . ?
C22 C23 C18 120.7(8) . . ?
C29 C24 C25 116.3(8) . . ?
C29 C24 C11 118.1(7) . . ?
C25 C24 C11 125.6(6) . . ?
C26 C25 C24 120.8(8) . . ?
C27 C26 C25 121.4(9) . . ?
C26 C27 C28 119.4(9) . . ?
C27 C28 C29 120.5(10) . . ?
C28 C29 C24 121.5(9) . . ?
C35 C30 C31 116.5(7) . . ?
C35 C30 P2 122.6(6) . . ?
C31 C30 P2 120.9(5) . . ?
C32 C31 C30 121.1(7) . . ?
C33 C32 C31 121.0(9) . . ?
C32 C33 C34 120.6(8) . . ?
C33 C34 C35 119.6(8) . . ?
C30 C35 C34 121.2(8) . . ?
C37 C36 C41 118.1(8) . . ?
C37 C36 P2 123.8(6) . . ?
C41 C36 P2 118.0(6) . . ?
C36 C37 C38 118.1(10) . . ?
C39 C38 C37 123.1(11) . . ?
C38 C39 C40 119.9(10) . . ?
C41 C40 C39 118.9(11) . . ?
C40 C41 C36 121.9(10) . . ?
C13 C12 C17 120 . . ?
C13 C12 P1 122.5(6) . . ?
C17 C12 P1 116.8(6) . . ?
C14 C13 C12 120 . . ?
C13 C14 C15 120 . . ?
C16 C15 C14 120 . . ?
C15 C16 C17 120 . . ?
C16 C17 C12 120 . . ?
C13B C12B C17B 120 . . ?
C13B C12B P1 119.7(5) . . ?
C17B C12B P1 120.0(5) . . ?
C12B C13B C14B 120 . . ?
C15B C14B C13B 120 . . ?
C14B C15B C16B 120 . . ?
C17B C16B C15B 120 . . ?
C16B C17B C12B 120 . . ?

loop_
_geom_bond_atom_site_label_1
_geom_bond_atom_site_label_2
_geom_bond_distance
_geom_bond_site_symmetry_2
_geom_bond_publ_flag
Ir1 C2 1.892(8) . ?
Ir1 C1 1.908(7) . ?
Ir1 C7 2.186(7) . ?
Ir1 P1 2.3117(17) . ?
Ir1 Ir2 2.7305(3) . ?
Ir1 Ir4 2.7889(4) . ?
Ir1 Ir3 2.8752(4) . ?
Ir2 C4 1.862(7) . ?
Ir2 C3 1.909(9) . ?
Ir2 P1 2.2856(17) . ?
Ir2 P2 2.3423(18) . ?
Ir2 Ir4 2.7620(4) . ?
Ir3 C6 1.834(7) . ?
Ir3 C5 1.937(8) . ?
Ir3 C7 2.005(8) . ?
Ir3 P2 2.3539(18) . ?
Ir3 Ir4 2.8002(4) . ?
Ir4 C8 1.882(8) . ?
Ir4 C9 1.885(8) . ?
Ir4 C10 2.319(6) . ?
Ir4 C11 2.324(6) . ?
Ir4 P1 2.7382(17) . ?
P1 C12B 1.791(8) . ?
P1 C10 1.798(7) . ?
P1 C12 1.833(9) . ?
P2 C30 1.829(7) . ?
P2 C36 1.829(7) . ?
O1 C1 1.131(8) . ?
O2 C2 1.142(9) . ?
O3 C3 1.143(10) . ?
O4 C4 1.156(8) . ?
O5 C5 1.122(9) . ?
O6 C6 1.159(9) . ?
O7 C7 1.172(9) . ?
O8 C8 1.142(9) . ?
O9 C9 1.134(9) . ?
C10 C11 1.405(9) . ?
C10 C18 1.500(9) . ?
C11 C24 1.462(10) . ?
C18 C23 1.386(10) . ?
C18 C19 1.394(9) . ?
C19 C20 1.389(10) . ?
C20 C21 1.355(12) . ?
C21 C22 1.358(13) . ?
C22 C23 1.385(11) . ?
C24 C29 1.398(10) . ?
C24 C25 1.403(11) . ?
C25 C26 1.386(11) . ?
C26 C27 1.357(12) . ?
C27 C28 1.360(15) . ?
C28 C29 1.392(13) . ?
C30 C35 1.384(10) . ?
C30 C31 1.418(10) . ?
C31 C32 1.360(11) . ?
C32 C33 1.355(12) . ?
C33 C34 1.356(13) . ?
C34 C35 1.403(12) . ?
C36 C37 1.371(11) . ?
C36 C41 1.389(11) . ?
C37 C38 1.395(13) . ?
C38 C39 1.309(16) . ?
C39 C40 1.372(16) . ?
C40 C41 1.358(12) . ?
C12 C13 1.39 . ?
C12 C17 1.39 . ?
C13 C14 1.39 . ?
C14 C15 1.39 . ?
C15 C16 1.39 . ?
C16 C17 1.39 . ?
C12B C13B 1.39 . ?
C12B C17B 1.39 . ?
C13B C14B 1.39 . ?
C14B C15B 1.39 . ?
C15B C16B 1.39 . ?
C16B C17B 1.39 . ?
